data_1557232
loop_
_publ_author_name
'Li, Chengjie'
'Zhang, Kai'
'Ishida, Masatoshi'
'Li, Qizhao'
'Shimomura, Keito'
'Baryshnikov, Glib'
'Li, Xin'
'Savage, Mathew'
'Wu, Xin-Yan'
'Yang, Sihai'
'Furuta, Hiroyuki'
'Xie, Yongshu'

_publ_section_title
;
 Tripyrrin-armed isosmaragdyrins: synthesis, heterodinuclear coordination,
 and protonation-triggered helical inversion
;
_journal_issue 10
_journal_name_full 'Chemical Science'
_journal_page_first 2790
_journal_page_last 2795
_journal_paper_doi 10.1039/C9SC06197E
_journal_volume 11
_journal_year 2020
_chemical_formula_moiety 'C89 H18 Cu F40 N8 Ni O3'
_chemical_formula_sum 'C89 H18 Cu F40 N8 Ni O3'
_chemical_formula_weight 2129.36
_space_group_crystal_system triclinic
_space_group_IT_number 2
_space_group_name_Hall '-P 1'
_space_group_name_H-M_alt 'P -1'
_atom_sites_solution_hydrogens geom
_atom_sites_solution_primary direct
_atom_sites_solution_secondary difmap
_audit_creation_method SHELXL-2014/7
_audit_update_record
;
2016-10-16 deposited with the CCDC.	2020-02-03 downloaded from the CCDC.
;
_cell_angle_alpha 91.9040(10)
_cell_angle_beta 101.174(2)
_cell_angle_gamma 107.743(2)
_cell_formula_units_Z 2
_cell_length_a 14.0363(12)
_cell_length_b 14.1385(15)
_cell_length_c 24.8547(18)
_cell_measurement_reflns_used 2540
_cell_measurement_temperature 293(2)
_cell_measurement_theta_max 20.1360
_cell_measurement_theta_min 2.9520
_cell_volume 4586.3(7)
_computing_structure_refinement 'SHELXL-2014/7 (Sheldrick, 2014)'
_diffrn_ambient_temperature 293(2)
_diffrn_measured_fraction_theta_full 0.999
_diffrn_measured_fraction_theta_max 0.999
_diffrn_measurement_device_type 'Bruker APEX-II CCD'
_diffrn_radiation_type MoK\a
_diffrn_radiation_wavelength 0.71075
_diffrn_reflns_av_R_equivalents 0.1011
_diffrn_reflns_av_unetI/netI 0.1883
_diffrn_reflns_Laue_measured_fraction_full 0.999
_diffrn_reflns_Laue_measured_fraction_max 0.999
_diffrn_reflns_limit_h_max 16
_diffrn_reflns_limit_h_min -16
_diffrn_reflns_limit_k_max 16
_diffrn_reflns_limit_k_min -15
_diffrn_reflns_limit_l_max 29
_diffrn_reflns_limit_l_min -29
_diffrn_reflns_number 33376
_diffrn_reflns_point_group_measured_fraction_full 0.999
_diffrn_reflns_point_group_measured_fraction_max 0.999
_diffrn_reflns_theta_full 25.020
_diffrn_reflns_theta_max 25.020
_diffrn_reflns_theta_min 2.500
_diffrn_source 'fine-focus sealed tube'
_exptl_absorpt_coefficient_mu 0.571
_exptl_absorpt_correction_T_max 0.8208
_exptl_absorpt_correction_T_min 0.7913
_exptl_absorpt_correction_type multi-scan
_exptl_absorpt_process_details sadabs
_exptl_crystal_colour yellow
_exptl_crystal_density_diffrn 1.542
_exptl_crystal_density_method 'not measured'
_exptl_crystal_description block
_exptl_crystal_F_000 2098
_exptl_crystal_size_max 0.430
_exptl_crystal_size_mid 0.400
_exptl_crystal_size_min 0.360
_refine_diff_density_max 0.893
_refine_diff_density_min -0.950
_refine_diff_density_rms 0.087
_refine_ls_extinction_method none
_refine_ls_goodness_of_fit_ref 0.920
_refine_ls_hydrogen_treatment constr
_refine_ls_matrix_type full
_refine_ls_number_parameters 1280
_refine_ls_number_reflns 16178
_refine_ls_number_restraints 477
_refine_ls_restrained_S_all 0.917
_refine_ls_R_factor_all 0.1813
_refine_ls_R_factor_gt 0.0890
_refine_ls_shift/su_max 0.000
_refine_ls_shift/su_mean 0.000
_refine_ls_structure_factor_coef Fsqd
_refine_ls_weighting_details 'w=1/[\s^2^(Fo^2^)+(0.0950P)^2^+0.0300P] where P=(Fo^2^+2Fc^2^)/3'
_refine_ls_weighting_scheme calc
_refine_ls_wR_factor_gt 0.2021
_refine_ls_wR_factor_ref 0.2477
_reflns_Friedel_coverage 0.000
_reflns_number_gt 6710
_reflns_number_total 16178
_reflns_threshold_expression 'I > 2\s(I)'
_cod_data_source_file c9sc06197e2.cif
_cod_data_source_block shelxl_CCDC4
_cod_depositor_comments
;Adding full bibliography for 1557228--1557232.cif.

 Adding full bibliography for 1557228--1557232.cif.
;
_cod_database_code 1557232
_shelx_shelxl_version_number 2014/7
_shelx_space_group_comment
;
The symmetry employed for this shelxl refinement is uniquely defined
by the following loop, which should always be used as a source of
symmetry information in preference to the above space-group names.
They are only intended as comments.
;
_shelx_estimated_absorpt_t_min 0.791
_shelx_estimated_absorpt_t_max 0.821

loop_
_space_group_symop_operation_xyz
'x, y, z'
'-x, -y, -z'

loop_
_atom_site_label
_atom_site_type_symbol
_atom_site_fract_x
_atom_site_fract_y
_atom_site_fract_z
_atom_site_U_iso_or_equiv
_atom_site_adp_type
_atom_site_occupancy
_atom_site_site_symmetry_order
_atom_site_calc_flag
_atom_site_refinement_flags_posn
_atom_site_refinement_flags_adp
Ni1 Ni 0.27199(6) 0.70058(7) 0.61976(3) 0.0378(3) Uani 1 1 d . .
Cu1 Cu 0.36886(7) 0.62167(8) 0.83827(4) 0.0552(3) Uani 1 1 d . .
F1 F -0.0157(4) 0.3287(4) 0.5921(2) 0.0871(16) Uani 1 1 d . U
F2 F -0.0896(6) 0.1507(5) 0.6298(3) 0.156(3) Uani 1 1 d . U
F3 F 0.0136(7) 0.1072(5) 0.7237(4) 0.222(5) Uani 1 1 d . U
F4 F 0.1887(6) 0.2415(5) 0.7807(3) 0.163(3) Uani 1 1 d . U
F5 F 0.2575(4) 0.4208(4) 0.74617(19) 0.0809(15) Uani 1 1 d . U
F6 F -0.0925(4) 0.7436(5) 0.4934(2) 0.0957(18) Uani 1 1 d . .
F7 F -0.2463(4) 0.8198(6) 0.4914(3) 0.126(2) Uani 1 1 d . .
F8 F -0.2623(4) 0.9165(4) 0.5834(3) 0.110(2) Uani 1 1 d . .
F9 F -0.1255(4) 0.9323(4) 0.6776(3) 0.1033(19) Uani 1 1 d . .
F10 F 0.0322(4) 0.8626(4) 0.6806(2) 0.0762(15) Uani 1 1 d . .
F11 F 0.5443(4) 0.9202(4) 0.4986(2) 0.0876(16) Uani 1 1 d . .
F12 F 0.5901(5) 0.9734(7) 0.4028(3) 0.158(3) Uani 1 1 d . .
F13 F 0.4529(6) 0.8867(8) 0.3068(3) 0.216(5) Uani 1 1 d . .
F14 F 0.2749(6) 0.7550(8) 0.3107(3) 0.208(5) Uani 1 1 d . .
F15 F 0.2253(4) 0.7003(5) 0.4062(2) 0.115(2) Uani 1 1 d . .
F16 F 0.6932(3) 0.7562(4) 0.6719(2) 0.0775(15) Uani 1 1 d . .
F17 F 0.8490(4) 0.6971(5) 0.7220(3) 0.112(2) Uani 1 1 d . .
F18 F 0.8125(4) 0.5351(6) 0.7789(3) 0.133(3) Uani 1 1 d . .
F19 F 0.6182(4) 0.4301(5) 0.7842(3) 0.116(2) Uani 1 1 d . .
F20 F 0.4632(4) 0.4906(4) 0.7337(2) 0.0836(16) Uani 1 1 d . .
F21 F 0.0799(5) 0.5819(5) 0.9382(3) 0.120(2) Uani 1 1 d . .
F22 F -0.1106(6) 0.5203(6) 0.9583(3) 0.167(3) Uani 1 1 d . .
F23 F -0.2579(4) 0.3670(6) 0.8934(3) 0.146(3) Uani 1 1 d . .
F24 F -0.2193(5) 0.2829(6) 0.8081(3) 0.145(3) Uani 1 1 d . .
F25 F -0.0307(4) 0.3466(5) 0.7839(3) 0.115(2) Uani 1 1 d . .
F26 F 0.5883(4) 0.4510(4) 0.9985(2) 0.0860(16) Uani 1 1 d . .
F27 F 0.6535(5) 0.2980(5) 1.0270(2) 0.114(2) Uani 1 1 d . .
F28 F 0.6084(4) 0.1374(4) 0.9522(3) 0.113(2) Uani 1 1 d . .
F29 F 0.4946(5) 0.1325(4) 0.8518(3) 0.122(2) Uani 1 1 d . .
F30 F 0.4258(4) 0.2873(4) 0.8229(2) 0.0895(17) Uani 1 1 d . .
F31 F 0.6459(5) 0.9873(5) 0.8453(3) 0.133(3) Uani 1 1 d . U
F32 F 0.8115(7) 1.1445(7) 0.8822(5) 0.213(5) Uani 1 1 d . U
F33 F 0.9509(5) 1.1372(6) 0.9732(4) 0.196(4) Uani 1 1 d . U
F34 F 0.9185(4) 0.9784(6) 1.0264(3) 0.140(3) Uani 1 1 d . U
F35 F 0.7467(4) 0.8232(5) 0.9950(2) 0.0902(17) Uani 1 1 d . U
F36 F 0.1789(5) 0.7920(5) 0.9341(4) 0.142(3) Uani 1 1 d . U
F37 F -0.0188(5) 0.7578(7) 0.8867(4) 0.187(4) Uani 1 1 d . U
F38 F -0.0765(5) 0.9037(9) 0.8358(4) 0.223(5) Uani 1 1 d . U
F39 F 0.0622(7) 1.0799(10) 0.8332(4) 0.248(6) Uani 1 1 d . U
F40 F 0.2650(5) 1.1110(6) 0.8769(3) 0.153(3) Uani 1 1 d . U
N1 N 0.1392(4) 0.6412(4) 0.6300(2) 0.0383(14) Uani 1 1 d . .
N2 N 0.2193(4) 0.7610(5) 0.5609(2) 0.0453(16) Uani 1 1 d . .
N3 N 0.3929(4) 0.7149(4) 0.5956(2) 0.0422(15) Uani 1 1 d . .
N4 N 0.3382(4) 0.6985(4) 0.6938(2) 0.0321(13) Uani 1 1 d . .
N5 N 0.2383(4) 0.6199(4) 0.7967(2) 0.0366(14) Uani 1 1 d . .
N6 N 0.3077(4) 0.4996(4) 0.8660(2) 0.0373(14) Uani 1 1 d . .
N7 N 0.5020(4) 0.6360(4) 0.8821(2) 0.0361(14) Uani 1 1 d . .
N8 N 0.4809(4) 0.9035(4) 0.9224(2) 0.0389(14) Uani 1 1 d . .
H8N H 0.5215 0.9331 0.9529 0.047 Uiso 1 1 calc R U
O1 O 0.2455(4) 0.4998(4) 0.6343(2) 0.0577(14) Uani 1 1 d . .
O2 O 0.3807(4) 1.0253(4) 0.9727(2) 0.0572(15) Uani 1 1 d . .
O3 O 0.2983(3) 0.8393(3) 0.72774(18) 0.0407(12) Uani 1 1 d . .
C1 C 0.1643(6) 0.4815(6) 0.6499(3) 0.0466(19) Uani 1 1 d . .
C2 C 0.1068(5) 0.5483(6) 0.6486(3) 0.0401(18) Uani 1 1 d . .
C3 C 0.0033(6) 0.5290(6) 0.6526(3) 0.051(2) Uani 1 1 d . .
H3 H -0.0376 0.4718 0.6642 0.062 Uiso 1 1 calc R U
C4 C -0.0258(5) 0.6097(6) 0.6362(3) 0.0432(19) Uani 1 1 d . .
H4 H -0.0893 0.6180 0.6354 0.052 Uiso 1 1 calc R U
C5 C 0.0588(5) 0.6773(5) 0.6210(3) 0.0383(17) Uani 1 1 d . .
C6 C 0.0638(5) 0.7617(6) 0.5911(3) 0.048(2) Uani 1 1 d . .
C7 C 0.1363(6) 0.7977(6) 0.5617(3) 0.047(2) Uani 1 1 d . .
C8 C 0.1409(6) 0.8686(7) 0.5204(3) 0.066(3) Uani 1 1 d . .
H8 H 0.0965 0.9059 0.5121 0.079 Uiso 1 1 calc R U
C9 C 0.2181(6) 0.8718(7) 0.4965(3) 0.064(2) Uani 1 1 d . .
H9 H 0.2370 0.9117 0.4688 0.077 Uiso 1 1 calc R U
C10 C 0.2687(6) 0.8021(6) 0.5207(3) 0.052(2) Uani 1 1 d . .
C11 C 0.3525(6) 0.7801(6) 0.5094(3) 0.049(2) Uani 1 1 d . .
C12 C 0.4078(5) 0.7353(6) 0.5439(3) 0.0456(19) Uani 1 1 d . .
C13 C 0.4914(6) 0.7018(7) 0.5345(3) 0.064(3) Uani 1 1 d . .
H13 H 0.5172 0.7070 0.5026 0.077 Uiso 1 1 calc R U
C14 C 0.5251(6) 0.6626(7) 0.5789(3) 0.060(2) Uani 1 1 d . .
H14 H 0.5766 0.6331 0.5838 0.073 Uiso 1 1 calc R U
C15 C 0.4645(6) 0.6751(6) 0.6188(3) 0.0464(19) Uani 1 1 d . .
C16 C 0.4846(5) 0.6576(5) 0.6741(3) 0.0370(17) Uani 1 1 d . .
C17 C 0.4286(5) 0.6866(5) 0.7095(3) 0.0339(16) Uani 1 1 d . .
C18 C 0.4711(5) 0.7194(5) 0.7671(3) 0.0339(16) Uani 1 1 d . .
H18 H 0.5310 0.7116 0.7870 0.041 Uiso 1 1 calc R U
C19 C 0.4110(5) 0.7633(5) 0.7878(3) 0.0333(16) Uani 1 1 d . .
C20 C 0.3144(5) 0.7491(5) 0.7415(3) 0.0333(16) Uani 1 1 d . .
C21 C 0.2240(5) 0.6882(5) 0.7622(3) 0.0337(16) Uani 1 1 d . .
C22 C 0.1258(5) 0.6959(5) 0.7575(3) 0.0418(18) Uani 1 1 d . .
H22 H 0.0988 0.7389 0.7367 0.050 Uiso 1 1 calc R U
C23 C 0.0776(5) 0.6289(5) 0.7891(3) 0.0420(18) Uani 1 1 d . .
H23 H 0.0110 0.6170 0.7938 0.050 Uiso 1 1 calc R U
C24 C 0.1473(5) 0.5801(6) 0.8136(3) 0.0411(18) Uani 1 1 d . .
C25 C 0.1339(5) 0.5026(6) 0.8482(3) 0.0439(19) Uani 1 1 d . .
C26 C 0.2070(5) 0.4632(6) 0.8707(3) 0.0441(19) Uani 1 1 d . .
C27 C 0.1974(6) 0.3761(6) 0.8999(3) 0.056(2) Uani 1 1 d . .
H27 H 0.1385 0.3386 0.9107 0.067 Uiso 1 1 calc R U
C28 C 0.2885(6) 0.3571(6) 0.9094(3) 0.057(2) Uani 1 1 d . .
H28 H 0.3023 0.3025 0.9249 0.068 Uiso 1 1 calc R U
C29 C 0.3595(6) 0.4400(5) 0.8901(3) 0.0391(17) Uani 1 1 d . .
C30 C 0.4654(6) 0.4587(6) 0.8943(3) 0.0437(19) Uani 1 1 d . .
C31 C 0.5306(5) 0.5511(5) 0.8909(3) 0.0383(17) Uani 1 1 d . .
C32 C 0.6420(5) 0.5814(6) 0.9009(3) 0.047(2) Uani 1 1 d . .
H32 H 0.6810 0.5385 0.9062 0.056 Uiso 1 1 calc R U
C33 C 0.6794(5) 0.6805(6) 0.9011(3) 0.048(2) Uani 1 1 d . .
H33 H 0.7480 0.7181 0.9060 0.057 Uiso 1 1 calc R U
C34 C 0.5917(5) 0.7191(5) 0.8922(3) 0.0353(17) Uani 1 1 d . .
C35 C 0.5944(5) 0.8148(5) 0.8968(3) 0.0336(16) Uani 1 1 d . .
C36 C 0.5023(5) 0.8408(5) 0.8862(3) 0.0360(17) Uani 1 1 d . .
C37 C 0.4187(5) 0.8141(5) 0.8397(3) 0.0362(17) Uani 1 1 d . .
C38 C 0.3465(5) 0.8588(5) 0.8518(3) 0.0370(17) Uani 1 1 d . .
H38 H 0.2835 0.8533 0.8292 0.044 Uiso 1 1 calc R U
C39 C 0.3864(5) 0.9122(5) 0.9032(3) 0.0380(17) Uani 1 1 d . .
C40 C 0.3385(5) 0.9689(5) 0.9312(3) 0.0426(18) Uani 1 1 d . .
C41 C 0.1202(6) 0.3808(6) 0.6701(3) 0.0466(19) Uani 1 1 d . U
C42 C 0.0344(7) 0.3123(7) 0.6408(3) 0.066(2) Uani 1 1 d . U
C43 C -0.0024(9) 0.2185(8) 0.6580(5) 0.104(4) Uani 1 1 d . U
C44 C 0.0499(10) 0.1951(8) 0.7060(5) 0.121(4) Uani 1 1 d . U
C45 C 0.1406(9) 0.2658(8) 0.7341(4) 0.096(3) Uani 1 1 d . U
C46 C 0.1715(7) 0.3551(7) 0.7162(4) 0.064(2) Uani 1 1 d . U
C47 C -0.0237(5) 0.8038(6) 0.5873(3) 0.0453(19) Uani 1 1 d . .
C48 C -0.0973(7) 0.7924(7) 0.5397(4) 0.067(2) Uani 1 1 d . .
C49 C -0.1775(7) 0.8322(8) 0.5385(5) 0.078(3) Uani 1 1 d . .
C50 C -0.1861(7) 0.8795(8) 0.5839(5) 0.076(3) Uani 1 1 d . .
C51 C -0.1162(8) 0.8883(7) 0.6314(5) 0.075(3) Uani 1 1 d . .
C52 C -0.0352(6) 0.8490(6) 0.6329(4) 0.057(2) Uani 1 1 d . .
C53 C 0.3813(6) 0.8097(7) 0.4563(3) 0.060(2) Uani 1 1 d . .
C54 C 0.4750(7) 0.8795(8) 0.4536(4) 0.074(3) Uani 1 1 d . .
C55 C 0.5020(9) 0.9070(10) 0.4050(5) 0.106(4) Uani 1 1 d . .
C56 C 0.4321(12) 0.8643(12) 0.3572(5) 0.152(6) Uani 1 1 d . .
C57 C 0.3408(10) 0.7959(12) 0.3569(4) 0.137(5) Uani 1 1 d . .
C58 C 0.3152(7) 0.7691(9) 0.4069(4) 0.085(3) Uani 1 1 d . .
C59 C 0.5713(6) 0.6229(6) 0.6997(3) 0.0443(19) Uani 1 1 d . .
C60 C 0.6720(6) 0.6743(6) 0.6985(3) 0.050(2) Uani 1 1 d . .
C61 C 0.7538(6) 0.6442(8) 0.7239(4) 0.071(3) Uani 1 1 d . .
C62 C 0.7354(8) 0.5640(8) 0.7542(4) 0.081(3) Uani 1 1 d . .
C63 C 0.6352(7) 0.5086(7) 0.7566(4) 0.069(3) Uani 1 1 d . .
C64 C 0.5573(6) 0.5421(7) 0.7290(4) 0.064(2) Uani 1 1 d . .
C65 C 0.0295(5) 0.4636(6) 0.8615(3) 0.0454(19) Uani 1 1 d . .
C66 C 0.0080(7) 0.5081(8) 0.9055(4) 0.074(3) Uani 1 1 d . .
C67 C -0.0936(10) 0.4707(11) 0.9152(6) 0.102(4) Uani 1 1 d . .
C68 C -0.1650(8) 0.3937(11) 0.8805(7) 0.095(4) Uani 1 1 d . .
C69 C -0.1444(7) 0.3568(9) 0.8385(6) 0.084(3) Uani 1 1 d . .
C70 C -0.0496(7) 0.3882(7) 0.8270(4) 0.066(3) Uani 1 1 d . .
C71 C 0.5065(6) 0.3752(6) 0.9106(3) 0.050(2) Uani 1 1 d . .
C72 C 0.5626(7) 0.3740(7) 0.9610(4) 0.056(2) Uani 1 1 d . .
C73 C 0.5972(7) 0.2966(8) 0.9766(4) 0.068(3) Uani 1 1 d . .
C74 C 0.5756(7) 0.2151(8) 0.9384(5) 0.074(3) Uani 1 1 d . .
C75 C 0.5171(7) 0.2105(7) 0.8881(5) 0.070(3) Uani 1 1 d . .
C76 C 0.4826(6) 0.2929(7) 0.8744(4) 0.063(2) Uani 1 1 d . .
C77 C 0.6923(6) 0.8963(6) 0.9163(4) 0.056(2) Uani 1 1 d . U
C78 C 0.7087(8) 0.9791(9) 0.8901(5) 0.093(3) Uani 1 1 d . U
C79 C 0.7968(10) 1.0619(9) 0.9078(7) 0.121(4) Uani 1 1 d . U
C80 C 0.8676(8) 1.0568(10) 0.9550(7) 0.113(4) Uani 1 1 d . U
C81 C 0.8502(8) 0.9752(10) 0.9819(5) 0.092(3) Uani 1 1 d . U
C82 C 0.7635(6) 0.8986(7) 0.9657(4) 0.057(2) Uani 1 1 d . U
C83 C 0.2261(6) 0.9513(7) 0.9059(3) 0.054(2) Uani 1 1 d . U
C84 C 0.1537(7) 0.8617(8) 0.9077(4) 0.074(3) Uani 1 1 d . U
C85 C 0.0526(9) 0.8435(11) 0.8844(6) 0.118(4) Uani 1 1 d . U
C86 C 0.0227(9) 0.9180(15) 0.8552(6) 0.138(4) Uani 1 1 d . U
C87 C 0.0924(10) 1.0044(14) 0.8543(6) 0.144(5) Uani 1 1 d . U
C88 C 0.1962(8) 1.0228(11) 0.8793(5) 0.105(4) Uani 1 1 d . U
C89 C 0.3842(6) 0.9129(6) 0.7145(3) 0.060(2) Uani 1 1 d . .
H89A H 0.4359 0.9397 0.7474 0.090 Uiso 1 1 calc R U
H89B H 0.3625 0.9657 0.6983 0.090 Uiso 1 1 calc R U
H89C H 0.4119 0.8826 0.6887 0.090 Uiso 1 1 calc R U

loop_
_atom_site_aniso_label
_atom_site_aniso_U_11
_atom_site_aniso_U_22
_atom_site_aniso_U_33
_atom_site_aniso_U_23
_atom_site_aniso_U_13
_atom_site_aniso_U_12
Ni1 0.0364(5) 0.0494(6) 0.0286(5) 0.0104(4) 0.0075(4) 0.0139(5)
Cu1 0.0496(6) 0.0576(7) 0.0613(7) 0.0196(5) 0.0122(5) 0.0193(5)
F1 0.085(4) 0.073(4) 0.070(3) 0.005(3) -0.034(3) 0.008(3)
F2 0.148(6) 0.082(5) 0.141(6) 0.034(4) -0.056(5) -0.050(4)
F3 0.259(10) 0.081(5) 0.190(8) 0.080(6) -0.084(7) -0.069(6)
F4 0.229(8) 0.082(5) 0.107(5) 0.046(4) -0.068(5) 0.006(5)
F5 0.079(4) 0.069(4) 0.066(3) 0.004(3) -0.021(3) 0.005(3)
F6 0.086(4) 0.141(5) 0.059(4) 0.019(4) -0.003(3) 0.046(4)
F7 0.069(4) 0.189(7) 0.119(5) 0.060(5) -0.012(4) 0.056(4)
F8 0.073(4) 0.100(5) 0.176(6) 0.053(4) 0.030(4) 0.049(4)
F9 0.088(4) 0.087(4) 0.141(6) -0.010(4) 0.032(4) 0.034(3)
F10 0.078(4) 0.087(4) 0.064(3) -0.005(3) 0.000(3) 0.037(3)
F11 0.066(3) 0.108(5) 0.070(4) 0.025(3) 0.003(3) 0.007(3)
F12 0.104(5) 0.217(9) 0.113(6) 0.066(5) 0.040(4) -0.023(5)
F13 0.196(8) 0.323(13) 0.069(5) 0.066(6) 0.057(5) -0.025(8)
F14 0.156(7) 0.318(12) 0.048(4) 0.036(6) -0.012(4) -0.055(7)
F15 0.073(4) 0.172(6) 0.056(4) 0.023(4) 0.004(3) -0.021(4)
F16 0.059(3) 0.087(4) 0.087(4) 0.042(3) 0.022(3) 0.017(3)
F17 0.044(3) 0.145(6) 0.151(6) 0.044(5) 0.028(4) 0.028(3)
F18 0.077(4) 0.187(7) 0.166(6) 0.081(5) 0.014(4) 0.086(5)
F19 0.111(5) 0.114(5) 0.154(6) 0.090(5) 0.037(4) 0.067(4)
F20 0.063(3) 0.086(4) 0.108(4) 0.049(3) 0.025(3) 0.025(3)
F21 0.118(5) 0.133(6) 0.096(5) -0.024(4) 0.050(4) 0.007(4)
F22 0.171(7) 0.203(9) 0.184(8) 0.034(6) 0.129(6) 0.083(6)
F23 0.056(4) 0.193(7) 0.212(8) 0.117(6) 0.069(4) 0.037(4)
F24 0.068(4) 0.144(7) 0.181(7) 0.037(6) 0.002(5) -0.013(4)
F25 0.085(4) 0.127(6) 0.109(5) -0.028(4) 0.024(4) 0.000(4)
F26 0.116(4) 0.104(4) 0.054(3) 0.014(3) 0.001(3) 0.069(4)
F27 0.129(5) 0.153(6) 0.099(4) 0.071(4) 0.023(4) 0.097(5)
F28 0.096(4) 0.068(4) 0.206(7) 0.067(4) 0.047(4) 0.057(3)
F29 0.118(5) 0.058(4) 0.190(7) -0.020(4) 0.017(5) 0.039(4)
F30 0.109(4) 0.062(4) 0.081(4) -0.013(3) -0.015(3) 0.029(3)
F31 0.099(5) 0.102(5) 0.177(7) 0.093(5) 0.011(4) 0.004(4)
F32 0.188(8) 0.110(7) 0.311(12) 0.099(8) 0.055(8) -0.005(6)
F33 0.071(5) 0.141(7) 0.325(12) -0.067(7) 0.029(6) -0.021(4)
F34 0.050(4) 0.218(8) 0.125(5) -0.070(5) -0.020(4) 0.036(4)
F35 0.070(4) 0.120(5) 0.077(4) 0.011(3) -0.002(3) 0.036(4)
F36 0.082(4) 0.081(5) 0.274(9) 0.055(5) 0.042(5) 0.035(4)
F37 0.063(4) 0.152(7) 0.302(11) -0.053(7) 0.015(6) -0.006(5)
F38 0.062(5) 0.411(15) 0.185(8) 0.015(9) -0.029(5) 0.096(7)
F39 0.151(7) 0.393(14) 0.272(11) 0.216(11) 0.051(7) 0.168(9)
F40 0.094(5) 0.163(7) 0.234(8) 0.137(7) 0.052(5) 0.064(5)
N1 0.037(3) 0.040(4) 0.034(3) 0.001(3) 0.008(3) 0.007(3)
N2 0.044(4) 0.055(4) 0.030(3) 0.014(3) -0.002(3) 0.011(3)
N3 0.040(4) 0.060(4) 0.029(3) 0.009(3) 0.004(3) 0.022(3)
N4 0.035(3) 0.042(4) 0.026(3) 0.011(3) 0.007(3) 0.021(3)
N5 0.027(3) 0.042(4) 0.047(4) 0.020(3) 0.016(3) 0.013(3)
N6 0.030(3) 0.037(4) 0.041(4) 0.011(3) 0.005(3) 0.006(3)
N7 0.042(4) 0.029(4) 0.042(3) 0.010(3) 0.008(3) 0.018(3)
N8 0.039(4) 0.037(4) 0.030(3) -0.002(3) -0.011(3) 0.008(3)
O1 0.063(4) 0.047(4) 0.068(4) 0.008(3) 0.020(3) 0.022(3)
O2 0.055(3) 0.067(4) 0.046(3) -0.019(3) -0.005(3) 0.027(3)
O3 0.041(3) 0.047(3) 0.040(3) 0.018(2) 0.010(2) 0.020(2)
C1 0.047(5) 0.041(5) 0.047(5) 0.000(4) 0.009(4) 0.010(4)
C2 0.044(5) 0.043(5) 0.030(4) -0.002(3) 0.010(3) 0.008(4)
C3 0.055(5) 0.052(6) 0.042(5) 0.005(4) 0.018(4) 0.005(4)
C4 0.031(4) 0.054(5) 0.042(5) 0.014(4) 0.007(3) 0.009(4)
C5 0.031(4) 0.047(5) 0.033(4) 0.002(3) 0.001(3) 0.010(4)
C6 0.038(4) 0.062(6) 0.041(5) 0.003(4) 0.006(4) 0.013(4)
C7 0.045(5) 0.057(5) 0.040(5) 0.010(4) -0.002(4) 0.022(4)
C8 0.060(6) 0.082(7) 0.062(6) 0.041(5) 0.007(5) 0.032(5)
C9 0.057(6) 0.084(7) 0.042(5) 0.033(5) 0.005(4) 0.008(5)
C10 0.044(5) 0.058(6) 0.039(5) 0.026(4) -0.003(4) -0.001(4)
C11 0.039(5) 0.077(6) 0.025(4) 0.006(4) 0.006(4) 0.011(4)
C12 0.046(5) 0.067(6) 0.023(4) 0.004(4) 0.007(4) 0.018(4)
C13 0.056(5) 0.114(8) 0.023(4) 0.004(4) 0.012(4) 0.026(5)
C14 0.061(5) 0.099(7) 0.038(5) 0.007(5) 0.020(4) 0.044(5)
C15 0.051(5) 0.056(5) 0.035(4) 0.001(4) 0.014(4) 0.020(4)
C16 0.041(4) 0.042(5) 0.037(4) 0.007(3) 0.020(4) 0.019(4)
C17 0.040(4) 0.041(4) 0.023(4) 0.012(3) 0.007(3) 0.015(3)
C18 0.026(4) 0.031(4) 0.048(5) 0.014(3) 0.012(3) 0.011(3)
C19 0.039(4) 0.031(4) 0.027(4) 0.008(3) 0.005(3) 0.008(3)
C20 0.033(4) 0.034(4) 0.031(4) 0.005(3) 0.003(3) 0.011(3)
C21 0.025(4) 0.039(5) 0.035(4) 0.004(3) 0.000(3) 0.013(3)
C22 0.044(5) 0.045(5) 0.038(4) 0.006(4) 0.002(4) 0.022(4)
C23 0.030(4) 0.054(5) 0.048(5) 0.016(4) 0.017(4) 0.017(4)
C24 0.039(4) 0.056(5) 0.034(4) 0.017(4) 0.009(3) 0.021(4)
C25 0.034(4) 0.051(5) 0.050(5) 0.015(4) 0.016(4) 0.013(4)
C26 0.041(5) 0.047(5) 0.049(5) 0.024(4) 0.014(4) 0.016(4)
C27 0.048(5) 0.052(6) 0.070(6) 0.029(4) 0.027(4) 0.008(4)
C28 0.057(5) 0.055(6) 0.066(6) 0.037(4) 0.011(4) 0.026(5)
C29 0.054(5) 0.036(5) 0.027(4) 0.014(3) 0.009(4) 0.013(4)
C30 0.051(5) 0.050(5) 0.039(4) 0.012(4) 0.012(4) 0.026(4)
C31 0.048(5) 0.042(5) 0.032(4) 0.013(3) 0.006(3) 0.024(4)
C32 0.048(5) 0.058(6) 0.051(5) 0.010(4) 0.019(4) 0.033(4)
C33 0.028(4) 0.062(6) 0.059(5) 0.021(4) 0.011(4) 0.021(4)
C34 0.034(4) 0.046(5) 0.028(4) 0.006(3) 0.008(3) 0.016(4)
C35 0.031(4) 0.031(4) 0.036(4) -0.004(3) 0.003(3) 0.009(3)
C36 0.033(4) 0.049(5) 0.024(4) 0.005(3) 0.000(3) 0.013(3)
C37 0.042(4) 0.037(4) 0.036(4) 0.012(3) 0.022(4) 0.013(3)
C38 0.032(4) 0.037(4) 0.038(4) -0.001(3) -0.003(3) 0.012(3)
C39 0.029(4) 0.037(4) 0.050(5) 0.006(4) 0.007(4) 0.013(3)
C40 0.035(4) 0.038(5) 0.053(5) 0.007(4) 0.000(4) 0.015(4)
C41 0.053(5) 0.042(5) 0.039(4) 0.002(4) 0.000(4) 0.012(4)
C42 0.083(6) 0.055(6) 0.043(5) 0.002(4) -0.002(4) 0.008(5)
C43 0.114(8) 0.064(7) 0.088(7) 0.003(5) -0.020(6) -0.013(6)
C44 0.153(10) 0.052(7) 0.097(8) 0.019(6) -0.043(7) -0.015(6)
C45 0.131(8) 0.060(6) 0.061(6) 0.014(5) -0.030(6) 0.010(6)
C46 0.073(6) 0.048(5) 0.063(6) 0.019(4) 0.007(5) 0.009(4)
C47 0.032(4) 0.061(6) 0.043(5) 0.011(4) 0.005(4) 0.015(4)
C48 0.049(6) 0.077(7) 0.064(7) 0.014(5) -0.005(5) 0.012(5)
C49 0.050(6) 0.097(8) 0.087(8) 0.050(7) 0.000(6) 0.029(6)
C50 0.044(6) 0.097(8) 0.097(9) 0.034(7) 0.015(6) 0.032(6)
C51 0.081(7) 0.048(6) 0.102(9) 0.007(6) 0.038(7) 0.017(5)
C52 0.049(5) 0.063(6) 0.067(6) 0.023(5) 0.016(5) 0.026(5)
C53 0.056(6) 0.082(7) 0.042(5) 0.023(5) 0.008(4) 0.022(5)
C54 0.049(6) 0.121(9) 0.042(6) 0.030(5) 0.001(5) 0.015(6)
C55 0.082(8) 0.153(12) 0.056(7) 0.036(7) 0.009(6) -0.002(8)
C56 0.148(13) 0.194(16) 0.072(10) 0.042(9) 0.049(10) -0.024(11)
C57 0.110(10) 0.212(16) 0.038(7) 0.037(8) -0.013(7) -0.009(10)
C58 0.060(6) 0.133(10) 0.049(6) 0.036(6) 0.015(5) 0.006(6)
C59 0.048(5) 0.053(5) 0.038(4) 0.008(4) 0.011(4) 0.024(4)
C60 0.046(5) 0.059(6) 0.046(5) 0.013(4) 0.005(4) 0.020(4)
C61 0.037(5) 0.091(8) 0.091(7) 0.020(6) 0.016(5) 0.028(5)
C62 0.072(7) 0.092(8) 0.104(8) 0.042(7) 0.024(6) 0.053(7)
C63 0.056(6) 0.071(7) 0.092(7) 0.032(6) 0.015(5) 0.035(5)
C64 0.049(5) 0.077(7) 0.077(6) 0.030(5) 0.035(5) 0.019(5)
C65 0.032(4) 0.054(5) 0.051(5) 0.024(4) 0.007(4) 0.014(4)
C66 0.070(7) 0.087(8) 0.074(7) 0.022(6) 0.035(6) 0.027(6)
C67 0.110(10) 0.127(11) 0.126(11) 0.062(9) 0.087(9) 0.076(9)
C68 0.048(7) 0.122(12) 0.129(12) 0.086(9) 0.040(8) 0.025(7)
C69 0.034(6) 0.097(9) 0.111(10) 0.032(7) 0.020(7) -0.001(6)
C70 0.048(6) 0.075(7) 0.077(7) 0.033(6) 0.011(5) 0.021(5)
C71 0.057(5) 0.037(5) 0.063(6) 0.018(4) 0.025(5) 0.016(4)
C72 0.080(6) 0.052(6) 0.052(6) 0.019(5) 0.025(5) 0.035(5)
C73 0.067(6) 0.076(8) 0.076(7) 0.050(6) 0.019(5) 0.037(6)
C74 0.052(6) 0.066(8) 0.117(9) 0.042(7) 0.034(6) 0.023(5)
C75 0.066(6) 0.039(6) 0.112(9) 0.006(6) 0.037(6) 0.014(5)
C76 0.049(5) 0.049(6) 0.093(8) 0.013(5) 0.018(5) 0.016(5)
C77 0.042(5) 0.045(5) 0.087(6) 0.011(4) 0.018(4) 0.018(4)
C78 0.053(6) 0.084(7) 0.129(9) 0.040(7) 0.005(6) 0.009(5)
C79 0.106(9) 0.052(7) 0.195(11) 0.035(7) 0.033(7) 0.009(6)
C80 0.047(6) 0.093(8) 0.175(11) -0.022(7) 0.026(6) -0.010(6)
C81 0.046(6) 0.118(8) 0.109(8) -0.026(6) 0.010(5) 0.032(6)
C82 0.018(4) 0.064(6) 0.087(6) -0.020(5) 0.002(4) 0.016(4)
C83 0.041(5) 0.074(6) 0.046(5) -0.005(4) 0.000(4) 0.027(4)
C84 0.041(5) 0.083(7) 0.098(7) -0.013(5) 0.005(5) 0.026(5)
C85 0.045(6) 0.136(9) 0.156(10) -0.038(8) 0.008(6) 0.019(6)
C86 0.047(6) 0.231(12) 0.129(10) 0.009(9) -0.007(7) 0.050(7)
C87 0.065(7) 0.229(12) 0.167(10) 0.101(10) 0.015(7) 0.084(7)
C88 0.059(6) 0.149(10) 0.114(8) 0.059(7) 0.020(6) 0.036(6)
C89 0.075(6) 0.044(5) 0.072(6) 0.034(4) 0.039(5) 0.018(4)

loop_
_atom_type_symbol
_atom_type_description
_atom_type_scat_dispersion_real
_atom_type_scat_dispersion_imag
_atom_type_scat_source
C C 0.0033 0.0016 'International Tables Vol C Tables 4.2.6.8 and 6.1.1.4'
H H 0.0000 0.0000 'International Tables Vol C Tables 4.2.6.8 and 6.1.1.4'
N N 0.0061 0.0033 'International Tables Vol C Tables 4.2.6.8 and 6.1.1.4'
O O 0.0106 0.0060 'International Tables Vol C Tables 4.2.6.8 and 6.1.1.4'
F F 0.0171 0.0103 'International Tables Vol C Tables 4.2.6.8 and 6.1.1.4'
Ni Ni 0.3393 1.1124 'International Tables Vol C Tables 4.2.6.8 and 6.1.1.4'
Cu Cu 0.3201 1.2651 'International Tables Vol C Tables 4.2.6.8 and 6.1.1.4'

loop_
_geom_angle_atom_site_label_1
_geom_angle_atom_site_label_2
_geom_angle_atom_site_label_3
_geom_angle
N2 Ni1 N3 92.9(2)
N2 Ni1 N1 89.3(2)
N3 Ni1 N1 159.2(3)
N2 Ni1 N4 154.0(2)
N3 Ni1 N4 91.4(2)
N1 Ni1 N4 95.6(2)
N6 Cu1 N5 90.8(2)
N6 Cu1 N7 92.8(2)
N5 Cu1 N7 174.8(2)
N6 Cu1 C19 167.1(2)
N5 Cu1 C19 77.0(2)
N7 Cu1 C19 99.7(2)
C5 N1 C2 107.9(6)
C5 N1 Ni1 128.6(5)
C2 N1 Ni1 123.4(5)
C10 N2 C7 109.4(6)
C10 N2 Ni1 126.1(5)
C7 N2 Ni1 121.9(5)
C15 N3 C12 107.4(5)
C15 N3 Ni1 123.7(5)
C12 N3 Ni1 125.6(4)
C17 N4 C20 109.0(5)
C17 N4 Ni1 125.4(4)
C20 N4 Ni1 121.8(4)
C21 N5 C24 106.6(5)
C21 N5 Cu1 124.3(4)
C24 N5 Cu1 123.9(4)
C29 N6 C26 109.1(6)
C29 N6 Cu1 124.7(5)
C26 N6 Cu1 125.8(4)
C31 N7 C34 108.0(5)
C31 N7 Cu1 118.8(5)
C34 N7 Cu1 129.3(4)
C39 N8 C36 110.6(5)
C39 N8 H8N 124.7
C36 N8 H8N 124.7
C20 O3 C89 115.3(5)
O1 C1 C2 123.7(7)
O1 C1 C41 119.1(7)
C2 C1 C41 117.1(7)
N1 C2 C1 121.8(6)
N1 C2 C3 107.7(6)
C1 C2 C3 129.1(7)
C4 C3 C2 107.9(7)
C4 C3 H3 126.1
C2 C3 H3 126.1
C3 C4 C5 106.8(6)
C3 C4 H4 126.6
C5 C4 H4 126.6
N1 C5 C4 109.7(6)
N1 C5 C6 119.8(6)
C4 C5 C6 129.5(6)
C7 C6 C5 122.9(7)
C7 C6 C47 119.8(7)
C5 C6 C47 117.0(6)
C6 C7 N2 124.2(7)
C6 C7 C8 129.7(7)
N2 C7 C8 105.7(6)
C9 C8 C7 109.3(7)
C9 C8 H8 125.4
C7 C8 H8 125.4
C8 C9 C10 108.7(7)
C8 C9 H9 125.6
C10 C9 H9 125.6
N2 C10 C11 123.2(7)
N2 C10 C9 106.9(7)
C11 C10 C9 129.8(7)
C12 C11 C10 123.3(6)
C12 C11 C53 120.2(7)
C10 C11 C53 116.5(7)
C11 C12 N3 123.8(6)
C11 C12 C13 128.0(7)
N3 C12 C13 108.2(6)
C14 C13 C12 108.6(6)
C14 C13 H13 125.7
C12 C13 H13 125.7
C13 C14 C15 105.9(7)
C13 C14 H14 127.1
C15 C14 H14 127.1
N3 C15 C16 124.9(6)
N3 C15 C14 109.7(6)
C16 C15 C14 125.1(7)
C15 C16 C17 118.5(6)
C15 C16 C59 123.4(6)
C17 C16 C59 117.6(6)
N4 C17 C16 125.5(6)
N4 C17 C18 111.4(5)
C16 C17 C18 122.7(6)
C19 C18 C17 110.0(6)
C19 C18 H18 125.0
C17 C18 H18 125.0
C18 C19 C37 134.3(6)
C18 C19 C20 106.7(6)
C37 C19 C20 119.0(5)
C18 C19 Cu1 86.0(4)
C37 C19 Cu1 81.7(4)
C20 C19 Cu1 105.3(4)
O3 C20 C21 107.9(5)
O3 C20 N4 110.8(5)
C21 C20 N4 115.1(5)
O3 C20 C19 113.3(5)
C21 C20 C19 107.2(5)
N4 C20 C19 102.5(5)
N5 C21 C22 110.8(6)
N5 C21 C20 117.5(5)
C22 C21 C20 131.3(6)
C23 C22 C21 106.8(6)
C23 C22 H22 126.6
C21 C22 H22 126.6
C22 C23 C24 107.5(6)
C22 C23 H23 126.2
C24 C23 H23 126.2
N5 C24 C25 121.6(6)
N5 C24 C23 108.2(6)
C25 C24 C23 130.1(6)
C26 C25 C24 125.2(6)
C26 C25 C65 118.8(6)
C24 C25 C65 115.9(6)
C25 C26 N6 123.8(6)
C25 C26 C27 129.1(7)
N6 C26 C27 106.9(6)
C28 C27 C26 109.1(6)
C28 C27 H27 125.4
C26 C27 H27 125.4
C27 C28 C29 105.6(6)
C27 C28 H28 127.2
C29 C28 H28 127.2
N6 C29 C30 123.5(6)
N6 C29 C28 109.0(6)
C30 C29 C28 127.5(6)
C31 C30 C29 122.4(6)
C31 C30 C71 120.4(6)
C29 C30 C71 116.7(7)
C30 C31 N7 125.2(6)
C30 C31 C32 127.2(6)
N7 C31 C32 107.5(6)
C33 C32 C31 109.5(6)
C33 C32 H32 125.3
C31 C32 H32 125.3
C32 C33 C34 107.4(7)
C32 C33 H33 126.3
C34 C33 H33 126.3
C35 C34 N7 125.1(6)
C35 C34 C33 127.5(7)
N7 C34 C33 107.2(6)
C34 C35 C36 121.0(6)
C34 C35 C77 121.1(6)
C36 C35 C77 117.8(6)
N8 C36 C37 106.5(5)
N8 C36 C35 122.8(6)
C37 C36 C35 130.6(6)
C38 C37 C19 124.6(6)
C38 C37 C36 106.7(6)
C19 C37 C36 128.3(6)
C39 C38 C37 107.9(6)
C39 C38 H38 126.0
C37 C38 H38 126.0
N8 C39 C38 108.1(6)
N8 C39 C40 125.5(7)
C38 C39 C40 126.3(6)
O2 C40 C39 124.6(7)
O2 C40 C83 120.6(7)
C39 C40 C83 114.8(7)
C42 C41 C46 118.6(8)
C42 C41 C1 121.4(7)
C46 C41 C1 119.8(7)
F1 C42 C41 122.3(8)
F1 C42 C43 116.5(8)
C41 C42 C43 121.0(8)
F2 C43 C44 119.4(10)
F2 C43 C42 121.4(10)
C44 C43 C42 119.2(10)
F3 C44 C43 119.7(10)
F3 C44 C45 121.9(10)
C43 C44 C45 118.5(10)
C46 C45 F4 123.0(9)
C46 C45 C44 119.7(9)
F4 C45 C44 117.1(10)
C45 C46 F5 116.8(8)
C45 C46 C41 122.9(9)
F5 C46 C41 120.4(8)
C52 C47 C48 117.8(7)
C52 C47 C6 119.1(7)
C48 C47 C6 123.0(7)
F6 C48 C47 120.5(8)
F6 C48 C49 118.8(9)
C47 C48 C49 120.7(9)
F7 C49 C50 120.9(9)
F7 C49 C48 118.4(11)
C50 C49 C48 120.6(9)
F8 C50 C49 121.2(10)
F8 C50 C51 119.6(11)
C49 C50 C51 119.2(9)
F9 C51 C50 120.1(10)
F9 C51 C52 119.4(10)
C50 C51 C52 120.5(10)
F10 C52 C47 121.5(7)
F10 C52 C51 117.3(8)
C47 C52 C51 121.1(8)
C58 C53 C54 116.5(8)
C58 C53 C11 120.7(8)
C54 C53 C11 122.8(8)
F11 C54 C55 116.0(9)
F11 C54 C53 120.9(7)
C55 C54 C53 123.1(9)
F12 C55 C56 119.8(10)
F12 C55 C54 122.8(10)
C56 C55 C54 117.4(11)
C57 C56 F13 116.2(13)
C57 C56 C55 122.4(11)
F13 C56 C55 121.4(12)
F14 C57 C56 121.7(11)
F14 C57 C58 119.2(12)
C56 C57 C58 119.1(11)
F15 C58 C53 119.8(8)
F15 C58 C57 118.6(10)
C53 C58 C57 121.5(10)
C64 C59 C60 115.5(7)
C64 C59 C16 121.9(7)
C60 C59 C16 122.4(7)
F16 C60 C59 119.6(6)
F16 C60 C61 117.6(7)
C59 C60 C61 122.8(8)
F17 C61 C62 120.7(8)
F17 C61 C60 120.1(9)
C62 C61 C60 119.0(8)
F18 C62 C61 119.7(9)
F18 C62 C63 119.5(9)
C61 C62 C63 120.7(8)
F19 C63 C64 123.0(8)
F19 C63 C62 120.3(8)
C64 C63 C62 116.7(8)
F20 C64 C59 119.2(7)
F20 C64 C63 115.7(8)
C59 C64 C63 125.1(8)
C66 C65 C70 118.6(8)
C66 C65 C25 120.0(8)
C70 C65 C25 121.2(7)
F21 C66 C65 120.5(8)
F21 C66 C67 121.6(10)
C65 C66 C67 117.8(11)
F22 C67 C68 125.7(12)
F22 C67 C66 114.7(13)
C68 C67 C66 119.5(11)
C69 C68 F23 124.9(14)
C69 C68 C67 121.4(10)
F23 C68 C67 113.6(14)
C68 C69 F24 115.9(11)
C68 C69 C70 122.2(12)
F24 C69 C70 121.8(13)
F25 C70 C69 120.3(10)
F25 C70 C65 119.3(8)
C69 C70 C65 120.4(10)
C72 C71 C76 116.8(8)
C72 C71 C30 123.6(7)
C76 C71 C30 119.6(8)
F26 C72 C71 120.3(7)
F26 C72 C73 116.0(9)
C71 C72 C73 123.7(9)
F27 C73 C72 122.2(10)
F27 C73 C74 119.2(9)
C72 C73 C74 118.6(9)
C75 C74 F28 119.2(11)
C75 C74 C73 120.3(9)
F28 C74 C73 120.4(10)
F29 C75 C74 120.8(10)
F29 C75 C76 120.8(10)
C74 C75 C76 118.4(9)
F30 C76 C71 120.8(8)
F30 C76 C75 117.2(9)
C71 C76 C75 122.0(9)
C78 C77 C82 117.2(9)
C78 C77 C35 118.2(8)
C82 C77 C35 124.0(8)
F31 C78 C77 122.7(10)
F31 C78 C79 115.4(11)
C77 C78 C79 121.8(11)
F32 C79 C78 121.5(13)
F32 C79 C80 120.5(13)
C78 C79 C80 118.0(12)
C81 C80 F33 121.4(15)
C81 C80 C79 120.2(11)
F33 C80 C79 118.3(14)
F34 C81 C80 116.0(12)
F34 C81 C82 123.1(13)
C80 C81 C82 120.8(12)
F35 C82 C81 118.8(10)
F35 C82 C77 119.6(7)
C81 C82 C77 121.6(11)
C88 C83 C84 118.6(9)
C88 C83 C40 120.5(9)
C84 C83 C40 120.9(8)
F36 C84 C85 117.5(11)
F36 C84 C83 120.5(8)
C85 C84 C83 122.0(11)
F37 C85 C84 122.7(14)
F37 C85 C86 118.5(12)
C84 C85 C86 118.8(13)
C87 C86 F38 121.5(16)
C87 C86 C85 118.8(12)
F38 C86 C85 119.1(16)
C86 C87 F39 119.0(13)
C86 C87 C88 121.7(13)
F39 C87 C88 119.1(15)
F40 C88 C83 120.0(9)
F40 C88 C87 120.0(11)
C83 C88 C87 120.0(12)
O3 C89 H89A 109.5
O3 C89 H89B 109.5
H89A C89 H89B 109.5
O3 C89 H89C 109.5
H89A C89 H89C 109.5
H89B C89 H89C 109.5

loop_
_geom_bond_atom_site_label_1
_geom_bond_atom_site_label_2
_geom_bond_distance
Ni1 N2 1.862(5)
Ni1 N3 1.864(5)
Ni1 N1 1.868(5)
Ni1 N4 1.899(5)
Cu1 N6 1.896(5)
Cu1 N5 1.914(5)
Cu1 N7 1.920(5)
Cu1 C19 2.380(6)
F1 C42 1.340(9)
F2 C43 1.348(11)
F3 C44 1.318(11)
F4 C45 1.334(10)
F5 C46 1.341(9)
F6 C48 1.345(10)
F7 C49 1.333(10)
F8 C50 1.324(10)
F9 C51 1.333(10)
F10 C52 1.332(9)
F11 C54 1.312(9)
F12 C55 1.317(12)
F13 C56 1.366(12)
F14 C57 1.314(12)
F15 C58 1.334(10)
F16 C60 1.337(8)
F17 C61 1.328(9)
F18 C62 1.321(9)
F19 C63 1.308(9)
F20 C64 1.329(8)
F21 C66 1.325(11)
F22 C67 1.360(13)
F23 C68 1.347(11)
F24 C69 1.319(12)
F25 C70 1.314(10)
F26 C72 1.322(9)
F27 C73 1.340(10)
F28 C74 1.344(10)
F29 C75 1.320(10)
F30 C76 1.356(10)
F31 C78 1.312(11)
F32 C79 1.327(13)
F33 C80 1.347(12)
F34 C81 1.305(12)
F35 C82 1.301(10)
F36 C84 1.301(11)
F37 C85 1.328(14)
F38 C86 1.332(12)
F39 C87 1.349(15)
F40 C88 1.336(13)
N1 C5 1.358(8)
N1 C2 1.379(8)
N2 C10 1.371(8)
N2 C7 1.414(8)
N3 C15 1.343(8)
N3 C12 1.369(8)
N4 C17 1.316(7)
N4 C20 1.506(8)
N5 C21 1.347(8)
N5 C24 1.381(8)
N6 C29 1.354(8)
N6 C26 1.379(8)
N7 C31 1.388(8)
N7 C34 1.409(8)
N8 C39 1.364(7)
N8 C36 1.378(8)
N8 H8N 0.8600
O1 C1 1.231(8)
O2 C40 1.213(8)
O3 C20 1.403(7)
O3 C89 1.435(8)
C1 C2 1.415(9)
C1 C41 1.513(10)
C2 C3 1.419(9)
C3 C4 1.372(9)
C3 H3 0.9300
C4 C5 1.404(9)
C4 H4 0.9300
C5 C6 1.419(10)
C6 C7 1.351(10)
C6 C47 1.509(9)
C7 C8 1.457(10)
C8 C9 1.323(10)
C8 H8 0.9300
C9 C10 1.463(10)
C9 H9 0.9300
C10 C11 1.378(10)
C11 C12 1.348(9)
C11 C53 1.490(10)
C12 C13 1.448(10)
C13 C14 1.321(10)
C13 H13 0.9300
C14 C15 1.465(9)
C14 H14 0.9300
C15 C16 1.393(9)
C16 C17 1.414(8)
C16 C59 1.487(9)
C17 C18 1.441(9)
C18 C19 1.351(8)
C18 H18 0.9300
C19 C37 1.424(9)
C19 C20 1.555(9)
C20 C21 1.496(9)
C21 C22 1.398(8)
C22 C23 1.355(9)
C22 H22 0.9300
C23 C24 1.418(9)
C23 H23 0.9300
C24 C25 1.406(9)
C25 C26 1.349(9)
C25 C65 1.507(9)
C26 C27 1.435(9)
C27 C28 1.363(9)
C27 H27 0.9300
C28 C29 1.452(10)
C28 H28 0.9300
C29 C30 1.411(9)
C30 C31 1.364(10)
C30 C71 1.498(9)
C31 C32 1.457(9)
C32 C33 1.337(10)
C32 H32 0.9300
C33 C34 1.474(9)
C33 H33 0.9300
C34 C35 1.342(9)
C35 C36 1.429(8)
C35 C77 1.480(10)
C36 C37 1.426(9)
C37 C38 1.418(8)
C38 C39 1.385(9)
C38 H38 0.9300
C39 C40 1.432(9)
C40 C83 1.520(10)
C41 C42 1.349(10)
C41 C46 1.354(10)
C42 C43 1.384(13)
C43 C44 1.380(13)
C44 C45 1.393(13)
C45 C46 1.327(12)
C47 C52 1.344(10)
C47 C48 1.379(10)
C48 C49 1.401(12)
C49 C50 1.335(13)
C50 C51 1.357(13)
C51 C52 1.405(11)
C53 C58 1.373(11)
C53 C54 1.399(11)
C54 C55 1.370(12)
C55 C56 1.370(16)
C56 C57 1.349(16)
C57 C58 1.393(13)
C59 C64 1.360(10)
C59 C60 1.386(10)
C60 C61 1.390(10)
C61 C62 1.368(12)
C62 C63 1.399(12)
C63 C64 1.391(11)
C65 C66 1.370(11)
C65 C70 1.398(12)
C66 C67 1.433(14)
C67 C68 1.368(16)
C68 C69 1.272(16)
C69 C70 1.358(12)
C71 C72 1.349(10)
C71 C76 1.363(11)
C72 C73 1.365(11)
C73 C74 1.387(13)
C74 C75 1.344(13)
C75 C76 1.418(11)
C77 C78 1.339(12)
C77 C82 1.416(11)
C78 C79 1.402(15)
C79 C80 1.402(17)
C80 C81 1.335(16)
C81 C82 1.339(13)
C83 C88 1.354(13)
C83 C84 1.370(12)
C84 C85 1.365(13)
C85 C86 1.420(19)
C86 C87 1.32(2)
C87 C88 1.408(14)
C89 H89A 0.9600
C89 H89B 0.9600
C89 H89C 0.9600

loop_
_geom_torsion_atom_site_label_1
_geom_torsion_atom_site_label_2
_geom_torsion_atom_site_label_3
_geom_torsion_atom_site_label_4
_geom_torsion
N2 Ni1 N1 C5 -32.6(6)
N3 Ni1 N1 C5 -129.0(7)
N4 Ni1 N1 C5 121.9(6)
N2 Ni1 N1 C2 146.9(5)
N3 Ni1 N1 C2 50.6(9)
N4 Ni1 N1 C2 -58.6(5)
N3 Ni1 N2 C10 -3.5(6)
N1 Ni1 N2 C10 -162.8(6)
N4 Ni1 N2 C10 95.8(8)
N3 Ni1 N2 C7 -163.1(6)
N1 Ni1 N2 C7 37.5(6)
N4 Ni1 N2 C7 -63.9(8)
N2 Ni1 N3 C15 -173.0(6)
N1 Ni1 N3 C15 -77.3(9)
N4 Ni1 N3 C15 32.6(6)
N2 Ni1 N3 C12 -16.3(6)
N1 Ni1 N3 C12 79.4(9)
N4 Ni1 N3 C12 -170.7(6)
N2 Ni1 N4 C17 -113.5(7)
N3 Ni1 N4 C17 -13.9(6)
N1 Ni1 N4 C17 146.6(6)
N2 Ni1 N4 C20 41.9(8)
N3 Ni1 N4 C20 141.5(5)
N1 Ni1 N4 C20 -58.0(5)
N5 Cu1 N6 C29 163.5(5)
N7 Cu1 N6 C29 -20.3(6)
C19 Cu1 N6 C29 143.7(9)
N5 Cu1 N6 C26 -24.4(6)
N7 Cu1 N6 C26 151.8(6)
C19 Cu1 N6 C26 -44.2(13)
C5 N1 C2 C1 165.5(6)
Ni1 N1 C2 C1 -14.1(9)
C5 N1 C2 C3 -1.9(7)
Ni1 N1 C2 C3 178.5(4)
O1 C1 C2 N1 -1.1(11)
C41 C1 C2 N1 -178.9(6)
O1 C1 C2 C3 163.4(7)
C41 C1 C2 C3 -14.4(11)
N1 C2 C3 C4 0.3(8)
C1 C2 C3 C4 -165.9(7)
C2 C3 C4 C5 1.3(8)
C2 N1 C5 C4 2.7(7)
Ni1 N1 C5 C4 -177.7(5)
C2 N1 C5 C6 -166.8(6)
Ni1 N1 C5 C6 12.8(9)
C3 C4 C5 N1 -2.5(8)
C3 C4 C5 C6 165.7(7)
N1 C5 C6 C7 12.9(11)
C4 C5 C6 C7 -154.3(8)
N1 C5 C6 C47 -174.3(6)
C4 C5 C6 C47 18.5(11)
C5 C6 C7 N2 -5.1(12)
C47 C6 C7 N2 -177.7(7)
C5 C6 C7 C8 166.0(8)
C47 C6 C7 C8 -6.6(13)
C10 N2 C7 C6 170.4(7)
Ni1 N2 C7 C6 -27.0(10)
C10 N2 C7 C8 -2.6(8)
Ni1 N2 C7 C8 160.1(5)
C6 C7 C8 C9 -171.0(8)
N2 C7 C8 C9 1.3(10)
C7 C8 C9 C10 0.3(10)
C7 N2 C10 C11 -179.4(7)
Ni1 N2 C10 C11 18.8(11)
C7 N2 C10 C9 2.8(8)
Ni1 N2 C10 C9 -159.0(5)
C8 C9 C10 N2 -1.9(10)
C8 C9 C10 C11 -179.6(9)
N2 C10 C11 C12 -15.6(13)
C9 C10 C11 C12 161.7(8)
N2 C10 C11 C53 165.1(7)
C9 C10 C11 C53 -17.6(13)
C10 C11 C12 N3 -6.1(13)
C53 C11 C12 N3 173.2(7)
C10 C11 C12 C13 174.6(8)
C53 C11 C12 C13 -6.0(14)
C15 N3 C12 C11 -176.9(8)
Ni1 N3 C12 C11 23.3(11)
C15 N3 C12 C13 2.5(9)
Ni1 N3 C12 C13 -157.4(6)
C11 C12 C13 C14 179.5(9)
N3 C12 C13 C14 0.2(10)
C12 C13 C14 C15 -2.5(10)
C12 N3 C15 C16 170.1(7)
Ni1 N3 C15 C16 -29.6(11)
C12 N3 C15 C14 -4.0(9)
Ni1 N3 C15 C14 156.3(6)
C13 C14 C15 N3 4.1(10)
C13 C14 C15 C16 -170.0(8)
N3 C15 C16 C17 -2.3(12)
C14 C15 C16 C17 171.0(8)
N3 C15 C16 C59 -173.7(7)
C14 C15 C16 C59 -0.4(13)
C20 N4 C17 C16 -168.7(6)
Ni1 N4 C17 C16 -10.7(10)
C20 N4 C17 C18 3.7(7)
Ni1 N4 C17 C18 161.7(4)
C15 C16 C17 N4 23.5(11)
C59 C16 C17 N4 -164.6(7)
C15 C16 C17 C18 -148.1(7)
C59 C16 C17 C18 23.8(10)
N4 C17 C18 C19 -6.4(8)
C16 C17 C18 C19 166.2(6)
C17 C18 C19 C37 -175.0(7)
C17 C18 C19 C20 6.0(7)
C17 C18 C19 Cu1 110.8(5)
C89 O3 C20 C21 171.5(6)
C89 O3 C20 N4 -61.7(7)
C89 O3 C20 C19 52.9(7)
C17 N4 C20 O3 121.1(6)
Ni1 N4 C20 O3 -37.8(7)
C17 N4 C20 C21 -116.1(6)
Ni1 N4 C20 C21 84.9(6)
C17 N4 C20 C19 -0.1(7)
Ni1 N4 C20 C19 -159.1(4)
C18 C19 C20 O3 -123.2(6)
C37 C19 C20 O3 57.6(8)
Cu1 C19 C20 O3 146.5(4)
C18 C19 C20 C21 117.8(6)
C37 C19 C20 C21 -61.4(7)
Cu1 C19 C20 C21 27.5(5)
C18 C19 C20 N4 -3.7(6)
C37 C19 C20 N4 177.1(5)
Cu1 C19 C20 N4 -94.0(4)
C24 N5 C21 C22 1.8(8)
Cu1 N5 C21 C22 -153.3(5)
C24 N5 C21 C20 175.0(6)
Cu1 N5 C21 C20 19.9(8)
O3 C20 C21 N5 -154.7(6)
N4 C20 C21 N5 81.1(7)
C19 C20 C21 N5 -32.3(8)
O3 C20 C21 C22 16.9(9)
N4 C20 C21 C22 -107.4(8)
C19 C20 C21 C22 139.3(7)
N5 C21 C22 C23 -1.4(8)
C20 C21 C22 C23 -173.3(7)
C21 C22 C23 C24 0.4(8)
C21 N5 C24 C25 177.1(7)
Cu1 N5 C24 C25 -27.7(10)
C21 N5 C24 C23 -1.6(8)
Cu1 N5 C24 C23 153.7(5)
C22 C23 C24 N5 0.7(8)
C22 C23 C24 C25 -177.7(8)
N5 C24 C25 C26 3.7(12)
C23 C24 C25 C26 -178.0(8)
N5 C24 C25 C65 -177.7(7)
C23 C24 C25 C65 0.6(12)
C24 C25 C26 N6 5.4(13)
C65 C25 C26 N6 -173.2(7)
C24 C25 C26 C27 -170.5(8)
C65 C25 C26 C27 11.0(13)
C29 N6 C26 C25 -176.3(7)
Cu1 N6 C26 C25 10.6(10)
C29 N6 C26 C27 0.4(8)
Cu1 N6 C26 C27 -172.7(5)
C25 C26 C27 C28 172.7(8)
N6 C26 C27 C28 -3.8(9)
C26 C27 C28 C29 5.4(9)
C26 N6 C29 C30 -177.5(6)
Cu1 N6 C29 C30 -4.3(9)
C26 N6 C29 C28 3.0(8)
Cu1 N6 C29 C28 176.2(5)
C27 C28 C29 N6 -5.2(9)
C27 C28 C29 C30 175.3(7)
N6 C29 C30 C31 21.4(11)
C28 C29 C30 C31 -159.2(7)
N6 C29 C30 C71 -166.9(7)
C28 C29 C30 C71 12.5(11)
C29 C30 C31 N7 -1.3(11)
C71 C30 C31 N7 -172.6(6)
C29 C30 C31 C32 172.4(6)
C71 C30 C31 C32 1.1(11)
C34 N7 C31 C30 168.5(7)
Cu1 N7 C31 C30 -31.6(9)
C34 N7 C31 C32 -6.3(7)
Cu1 N7 C31 C32 153.6(4)
C30 C31 C32 C33 -171.4(7)
N7 C31 C32 C33 3.2(8)
C31 C32 C33 C34 1.0(8)
C31 N7 C34 C35 -168.3(6)
Cu1 N7 C34 C35 34.6(9)
C31 N7 C34 C33 6.9(7)
Cu1 N7 C34 C33 -150.1(5)
C32 C33 C34 C35 170.1(7)
C32 C33 C34 N7 -4.9(7)
N7 C34 C35 C36 -6.4(10)
C33 C34 C35 C36 179.4(6)
N7 C34 C35 C77 169.9(7)
C33 C34 C35 C77 -4.4(11)
C39 N8 C36 C37 4.2(7)
C39 N8 C36 C35 -177.5(6)
C34 C35 C36 N8 129.4(7)
C77 C35 C36 N8 -47.0(9)
C34 C35 C36 C37 -52.7(10)
C77 C35 C36 C37 131.0(8)
C18 C19 C37 C38 177.2(7)
C20 C19 C37 C38 -3.8(10)
Cu1 C19 C37 C38 -106.8(6)
C18 C19 C37 C36 5.4(12)
C20 C19 C37 C36 -175.6(6)
Cu1 C19 C37 C36 81.5(7)
N8 C36 C37 C38 -3.3(7)
C35 C36 C37 C38 178.5(7)
N8 C36 C37 C19 169.7(6)
C35 C36 C37 C19 -8.5(12)
C19 C37 C38 C39 -172.0(6)
C36 C37 C38 C39 1.3(8)
C36 N8 C39 C38 -3.4(8)
C36 N8 C39 C40 177.9(6)
C37 C38 C39 N8 1.2(8)
C37 C38 C39 C40 179.9(7)
N8 C39 C40 O2 8.6(12)
C38 C39 C40 O2 -169.8(7)
N8 C39 C40 C83 -169.4(7)
C38 C39 C40 C83 12.2(11)
O1 C1 C41 C42 -110.0(9)
C2 C1 C41 C42 68.0(10)
O1 C1 C41 C46 64.8(10)
C2 C1 C41 C46 -117.3(8)
C46 C41 C42 F1 -173.9(8)
C1 C41 C42 F1 0.9(13)
C46 C41 C42 C43 1.7(14)
C1 C41 C42 C43 176.5(9)
F1 C42 C43 F2 -6.0(17)
C41 C42 C43 F2 178.1(10)
F1 C42 C43 C44 175.8(11)
C41 C42 C43 C44 -0.1(18)
F2 C43 C44 F3 0(2)
C42 C43 C44 F3 177.8(12)
F2 C43 C44 C45 179.2(12)
C42 C43 C44 C45 -3(2)
F3 C44 C45 C46 -176.6(13)
C43 C44 C45 C46 4(2)
F3 C44 C45 F4 -1(2)
C43 C44 C45 F4 179.2(12)
F4 C45 C46 F5 2.7(17)
C44 C45 C46 F5 177.9(11)
F4 C45 C46 C41 -177.3(10)
C44 C45 C46 C41 -2.2(18)
C42 C41 C46 C45 -0.5(14)
C1 C41 C46 C45 -175.5(9)
C42 C41 C46 F5 179.4(8)
C1 C41 C46 F5 4.5(12)
C7 C6 C47 C52 -118.2(8)
C5 C6 C47 C52 68.8(10)
C7 C6 C47 C48 66.2(11)
C5 C6 C47 C48 -106.8(9)
C52 C47 C48 F6 -176.9(8)
C6 C47 C48 F6 -1.3(12)
C52 C47 C48 C49 3.8(13)
C6 C47 C48 C49 179.4(8)
F6 C48 C49 F7 0.2(13)
C47 C48 C49 F7 179.5(8)
F6 C48 C49 C50 178.7(9)
C47 C48 C49 C50 -2.0(14)
F7 C49 C50 F8 -0.8(15)
C48 C49 C50 F8 -179.3(8)
F7 C49 C50 C51 178.2(9)
C48 C49 C50 C51 -0.3(15)
F8 C50 C51 F9 1.2(14)
C49 C50 C51 F9 -177.8(9)
F8 C50 C51 C52 179.7(8)
C49 C50 C51 C52 0.6(15)
C48 C47 C52 F10 179.7(7)
C6 C47 C52 F10 3.9(12)
C48 C47 C52 C51 -3.4(12)
C6 C47 C52 C51 -179.2(8)
F9 C51 C52 F10 -3.3(12)
C50 C51 C52 F10 178.3(8)
F9 C51 C52 C47 179.7(8)
C50 C51 C52 C47 1.3(14)
C12 C11 C53 C58 118.0(10)
C10 C11 C53 C58 -62.6(12)
C12 C11 C53 C54 -62.4(12)
C10 C11 C53 C54 117.0(9)
C58 C53 C54 F11 -178.0(9)
C11 C53 C54 F11 2.4(14)
C58 C53 C54 C55 -0.4(15)
C11 C53 C54 C55 180.0(10)
F11 C54 C55 F12 -2.9(17)
C53 C54 C55 F12 179.5(11)
F11 C54 C55 C56 178.6(12)
C53 C54 C55 C56 1.0(19)
F12 C55 C56 C57 179.9(15)
C54 C55 C56 C57 -2(2)
F12 C55 C56 F13 2(2)
C54 C55 C56 F13 -179.4(13)
F13 C56 C57 F14 -1(3)
C55 C56 C57 F14 -179.5(15)
F13 C56 C57 C58 179.5(13)
C55 C56 C57 C58 1(3)
C54 C53 C58 F15 178.5(9)
C11 C53 C58 F15 -1.8(14)
C54 C53 C58 C57 0.3(16)
C11 C53 C58 C57 180.0(11)
F14 C57 C58 F15 2(2)
C56 C57 C58 F15 -179.1(14)
F14 C57 C58 C53 -179.9(12)
C56 C57 C58 C53 -1(2)
C15 C16 C59 C64 -128.2(9)
C17 C16 C59 C64 60.4(10)
C15 C16 C59 C60 56.3(11)
C17 C16 C59 C60 -115.1(8)
C64 C59 C60 F16 -178.3(7)
C16 C59 C60 F16 -2.5(11)
C64 C59 C60 C61 2.0(12)
C16 C59 C60 C61 177.8(8)
F16 C60 C61 F17 1.1(13)
C59 C60 C61 F17 -179.2(8)
F16 C60 C61 C62 176.3(8)
C59 C60 C61 C62 -3.9(14)
F17 C61 C62 F18 -4.2(15)
C60 C61 C62 F18 -179.4(9)
F17 C61 C62 C63 179.5(9)
C60 C61 C62 C63 4.2(15)
F18 C62 C63 F19 1.5(15)
C61 C62 C63 F19 177.8(9)
F18 C62 C63 C64 -179.1(9)
C61 C62 C63 C64 -2.7(15)
C60 C59 C64 F20 177.8(7)
C16 C59 C64 F20 2.0(12)
C60 C59 C64 C63 -0.5(13)
C16 C59 C64 C63 -176.3(8)
F19 C63 C64 F20 1.9(14)
C62 C63 C64 F20 -177.5(8)
F19 C63 C64 C59 -179.7(9)
C62 C63 C64 C59 0.8(15)
C26 C25 C65 C66 91.2(10)
C24 C25 C65 C66 -87.5(9)
C26 C25 C65 C70 -94.5(9)
C24 C25 C65 C70 86.8(9)
C70 C65 C66 F21 -178.0(8)
C25 C65 C66 F21 -3.5(13)
C70 C65 C66 C67 3.2(12)
C25 C65 C66 C67 177.6(8)
F21 C66 C67 F22 3.2(15)
C65 C66 C67 F22 -178.0(9)
F21 C66 C67 C68 -179.3(10)
C65 C66 C67 C68 -0.5(15)
F22 C67 C68 C69 174.4(10)
C66 C67 C68 C69 -2.8(18)
F22 C67 C68 F23 -1.5(17)
C66 C67 C68 F23 -178.7(8)
F23 C68 C69 F24 -4.4(17)
C67 C68 C69 F24 -179.9(10)
F23 C68 C69 C70 178.6(9)
C67 C68 C69 C70 3.2(19)
C68 C69 C70 F25 178.4(10)
F24 C69 C70 F25 1.7(15)
C68 C69 C70 C65 -0.3(16)
F24 C69 C70 C65 -177.1(9)
C66 C65 C70 F25 178.3(8)
C25 C65 C70 F25 3.9(12)
C66 C65 C70 C69 -3.0(12)
C25 C65 C70 C69 -177.4(8)
C31 C30 C71 C72 66.1(10)
C29 C30 C71 C72 -105.7(9)
C31 C30 C71 C76 -117.4(8)
C29 C30 C71 C76 70.8(9)
C76 C71 C72 F26 -179.7(7)
C30 C71 C72 F26 -3.1(12)
C76 C71 C72 C73 1.2(13)
C30 C71 C72 C73 177.7(8)
F26 C72 C73 F27 0.4(12)
C71 C72 C73 F27 179.5(8)
F26 C72 C73 C74 -177.8(8)
C71 C72 C73 C74 1.4(13)
F27 C73 C74 C75 178.2(8)
C72 C73 C74 C75 -3.6(14)
F27 C73 C74 F28 1.8(13)
C72 C73 C74 F28 -180.0(7)
F28 C74 C75 F29 -2.4(13)
C73 C74 C75 F29 -178.8(8)
F28 C74 C75 C76 179.6(7)
C73 C74 C75 C76 3.2(13)
C72 C71 C76 F30 179.5(7)
C30 C71 C76 F30 2.8(12)
C72 C71 C76 C75 -1.6(12)
C30 C71 C76 C75 -178.3(7)
F29 C75 C76 F30 0.3(12)
C74 C75 C76 F30 178.4(8)
F29 C75 C76 C71 -178.6(8)
C74 C75 C76 C71 -0.6(13)
C34 C35 C77 C78 137.2(9)
C36 C35 C77 C78 -46.5(11)
C34 C35 C77 C82 -52.4(10)
C36 C35 C77 C82 124.0(7)
C82 C77 C78 F31 -177.1(9)
C35 C77 C78 F31 -6.0(15)
C82 C77 C78 C79 5.3(16)
C35 C77 C78 C79 176.4(10)
F31 C78 C79 F32 3.6(19)
C77 C78 C79 F32 -178.7(12)
F31 C78 C79 C80 -179.0(11)
C77 C78 C79 C80 -1.2(19)
F32 C79 C80 C81 177.1(12)
C78 C79 C80 C81 0(2)
F32 C79 C80 F33 -1(2)
C78 C79 C80 F33 -178.0(11)
F33 C80 C81 F34 -0.2(17)
C79 C80 C81 F34 -177.8(10)
F33 C80 C81 C82 175.1(9)
C79 C80 C81 C82 -2.5(19)
F34 C81 C82 F35 -0.9(13)
C80 C81 C82 F35 -175.8(10)
F34 C81 C82 C77 -178.2(8)
C80 C81 C82 C77 7.0(15)
C78 C77 C82 F35 174.5(8)
C35 C77 C82 F35 4.0(11)
C78 C77 C82 C81 -8.2(12)
C35 C77 C82 C81 -178.8(8)
O2 C40 C83 C88 72.8(11)
C39 C40 C83 C88 -109.1(10)
O2 C40 C83 C84 -109.8(9)
C39 C40 C83 C84 68.3(10)
C88 C83 C84 F36 -178.2(10)
C40 C83 C84 F36 4.3(13)
C88 C83 C84 C85 -1.3(15)
C40 C83 C84 C85 -178.7(9)
F36 C84 C85 F37 -1.6(17)
C83 C84 C85 F37 -178.7(10)
F36 C84 C85 C86 -179.8(11)
C83 C84 C85 C86 3.2(18)
F37 C85 C86 C87 177.7(13)
C84 C85 C86 C87 -4(2)
F37 C85 C86 F38 7(2)
C84 C85 C86 F38 -175.2(11)
F38 C86 C87 F39 0(2)
C85 C86 C87 F39 -171.0(13)
F38 C86 C87 C88 174.1(12)
C85 C86 C87 C88 3(2)
C84 C83 C88 F40 180.0(10)
C40 C83 C88 F40 -2.6(16)
C84 C83 C88 C87 0.2(16)
C40 C83 C88 C87 177.7(10)
C86 C87 C88 F40 179.0(15)
F39 C87 C88 F40 -7(2)
C86 C87 C88 C83 -1(2)
F39 C87 C88 C83 172.9(12)
